data_7706703
loop_
_publ_author_name
'Xu, Han'
'Han, Ying-Zi'
'OuYang, Jie'
'Chen, Zuo-Chang'
'Chen, Hui-Jun'
'Nie, Hong-Hong'
'Tang, Zichao'
'Yang, Shi-Yao'
'Huang, Rong-Bin'
'Zheng, Lan-Sun'
'Teo, Boon K.'

_publ_section_title
;
 Dissection of bicapped octahedral copper hydride cluster to form two
 chiral tetrahedral copper hydride cluster series exhibiting auto
 deracemization and photoluminescence.
;
_journal_issue 11
_journal_name_full 'Dalton transactions (Cambridge, England : 2003)'
_journal_page_first 4028
_journal_page_last 4035
_journal_paper_doi 10.1039/d1dt00031d
_journal_volume 50
_journal_year 2021
_chemical_formula_moiety 'C70 H57 Cu4 N6 P4 S2, F6 P, 1.25(C H2 Cl2)'
_chemical_formula_sum 'C71.25 H59.5 Cl2.5 Cu4 F6 N6 P5 S2'
_chemical_formula_weight 1675.50
_space_group_crystal_system orthorhombic
_space_group_IT_number 19
_space_group_name_Hall 'P 2ac 2ab'
_space_group_name_H-M_alt 'P 21 21 21'
_atom_sites_solution_hydrogens mixed
_audit_creation_date 2021-02-06
_audit_creation_method
;
Olex2 1.3-alpha
(compiled 2019.05.22 svn.r3605 for OlexSys, GUI svn.r5790)
;
_audit_update_record
;
2021-02-16 deposited with the CCDC.	2021-02-26 downloaded from the CCDC.
;
_cell_angle_alpha 90
_cell_angle_beta 90
_cell_angle_gamma 90
_cell_formula_units_Z 4
_cell_length_a 13.1571(2)
_cell_length_b 16.5948(2)
_cell_length_c 34.5954(4)
_cell_measurement_reflns_used 33179
_cell_measurement_temperature 100.00(10)
_cell_measurement_theta_max 76.7460
_cell_measurement_theta_min 2.9710
_cell_volume 7553.54(17)
_computing_cell_refinement 'CrysAlisPro 1.171.40.53 (Rigaku OD, 2019)'
_computing_data_collection 'CrysAlisPro 1.171.40.53 (Rigaku OD, 2019)'
_computing_data_reduction 'CrysAlisPro 1.171.40.53 (Rigaku OD, 2019)'
_computing_molecular_graphics 'Olex2 (Dolomanov et al., 2009)'
_computing_publication_material 'Olex2 (Dolomanov et al., 2009)'
_computing_structure_refinement 'ShelXL (Sheldrick, 2015)'
_computing_structure_solution 'ShelXT (Sheldrick, 2015)'
_diffrn_ambient_temperature 100.00(10)
_diffrn_detector_area_resol_mean 10.0000
_diffrn_measured_fraction_theta_full 0.998
_diffrn_measured_fraction_theta_max 0.965
_diffrn_measurement_device_type 'XtaLAB Synergy, Dualflex, HyPix'
_diffrn_measurement_method '\w scans'
_diffrn_radiation_type CuK\a
_diffrn_radiation_wavelength 1.54184
_diffrn_reflns_av_R_equivalents 0.0478
_diffrn_reflns_av_unetI/netI 0.0450
_diffrn_reflns_Laue_measured_fraction_full 0.998
_diffrn_reflns_Laue_measured_fraction_max 0.965
_diffrn_reflns_limit_h_max 15
_diffrn_reflns_limit_h_min -15
_diffrn_reflns_limit_k_max 17
_diffrn_reflns_limit_k_min -20
_diffrn_reflns_limit_l_max 43
_diffrn_reflns_limit_l_min -38
_diffrn_reflns_number 46245
_diffrn_reflns_point_group_measured_fraction_full 0.994
_diffrn_reflns_point_group_measured_fraction_max 0.942
_diffrn_reflns_theta_full 67.684
_diffrn_reflns_theta_max 76.958
_diffrn_reflns_theta_min 4.222
_exptl_absorpt_coefficient_mu 4.093
_exptl_absorpt_correction_T_max 1.00000
_exptl_absorpt_correction_T_min 0.38953
_exptl_absorpt_correction_type multi-scan
_exptl_absorpt_process_details
;
CrysAlisPro 1.171.40.53 (Rigaku Oxford Diffraction, 2019)
Empirical absorption correction using spherical harmonics,
 implemented in SCALE3 ABSPACK scaling algorithm.
;
_exptl_crystal_colour yellow
_exptl_crystal_colour_primary yellow
_exptl_crystal_density_diffrn 1.473
_exptl_crystal_description clear
_exptl_crystal_F_000 3394
_exptl_crystal_size_max 0.3
_exptl_crystal_size_mid 0.2
_exptl_crystal_size_min 0.1
_refine_diff_density_max 1.120
_refine_diff_density_min -0.854
_refine_diff_density_rms 0.092
_refine_ls_abs_structure_details
;
 Flack x determined using 6107 quotients [(I+)-(I-)]/[(I+)+(I-)]
 (Parsons, Flack and Wagner, Acta Cryst. B69 (2013) 249-259).
;
_refine_ls_abs_structure_Flack -0.003(7)
_refine_ls_extinction_method none
_refine_ls_goodness_of_fit_ref 1.060
_refine_ls_hydrogen_treatment mixed
_refine_ls_matrix_type full
_refine_ls_number_parameters 901
_refine_ls_number_reflns 15033
_refine_ls_number_restraints 614
_refine_ls_restrained_S_all 1.052
_refine_ls_R_factor_all 0.0428
_refine_ls_R_factor_gt 0.0387
_refine_ls_shift/su_max 0.001
_refine_ls_shift/su_mean 0.000
_refine_ls_structure_factor_coef Fsqd
_refine_ls_weighting_details 'w=1/[\s^2^(Fo^2^)+(0.0506P)^2^+9.6745P] where P=(Fo^2^+2Fc^2^)/3'
_refine_ls_weighting_scheme calc
_refine_ls_wR_factor_gt 0.1005
_refine_ls_wR_factor_ref 0.1039
_reflns_Friedel_coverage 0.783
_reflns_Friedel_fraction_full 0.990
_reflns_Friedel_fraction_max 0.915
_reflns_number_gt 14485
_reflns_number_total 15033
_reflns_threshold_expression 'I > 2\s(I)'
_cod_data_source_file d1dt00031d3.cif
_cod_data_source_block 2e-p
_cod_depositor_comments 'Adding full bibliography for 7706697--7706707.cif.'
_cod_original_formula_sum 'C71.25 H59.50 Cl2.50 Cu4 F6 N6 P5 S2'
_cod_database_code 7706703
_shelx_shelxl_version_number 2018/3
_shelx_space_group_comment
;
The symmetry employed for this shelxl refinement is uniquely defined
by the following loop, which should always be used as a source of
symmetry information in preference to the above space-group names.
They are only intended as comments.
;
_shelx_estimated_absorpt_t_max 0.685
_shelx_estimated_absorpt_t_min 0.373
_olex2_refinement_description
;
1. Fixed Uiso
 At 1.2 times of:
  All C(H) groups, All C(H,H) groups
2. Restrained distances
 Cl3-C72 = Cl4-C72
 1.73 with sigma of 0.02
 Cu3-H \\sim Cu2-H \\sim Cu1-H \\sim Cu4-H
 with sigma of 0.02
3. Uiso/Uaniso restraints and constraints
All non-hydrogen atoms have similar U: within 2A with sigma of 0.01 and sigma
for terminal atoms of 0.02 within 2A
Uanis(C72) \\sim Ueq: with sigma of 0.01 and sigma for terminal atoms of 0.02
Uanis(N6) \\sim Ueq: with sigma of 0.001 and sigma for terminal atoms of 0.002
Uanis(H) \\sim Ueq: with sigma of 0.005 and sigma for terminal atoms of 0.01
4. Others
 Fixed Sof: Cl4(0.25) Cl3(0.25) C72(0.25) H72A(0.25) H72B(0.25)
5.a Secondary CH2 refined with riding coordinates:
 C71(H71A,H71B), C72(H72A,H72B)
5.b Aromatic/amide H refined with riding coordinates:
 C61(H61), C65(H65), C38(H38), C44(H44), C40(H40), C42(H42), C47(H47),
 C37(H37), C4(H4), C21(H21), C13(H13), C54(H54), C55(H55), C41(H41), C30(H30),
 C26(H26), C33(H33), C9(H9), C68(H68), C63(H63), C60(H60), C7(H7), C52(H52),
 C19(H19), C10(H10), C66(H66), C59(H59), C48(H48), C51(H51), C57(H57), C34(H34),
  C31(H31), C5(H5), C43(H43), C20(H20), C18(H18), C53(H53), C14(H14), C67(H67),
 C11(H11), C50(H50), C49(H49), C32(H32), C2(H2), C36(H36), C8(H8), C28(H28),
 C25(H25), C58(H58), C35(H35), C3(H3), C27(H27), C24(H24), C15(H15), C17(H17),
 C16(H16)
;
_olex2_submission_special_instructions 'No special instructions were received'

loop_
_space_group_symop_operation_xyz
'x, y, z'
'-x+1/2, -y, z+1/2'
'-x, y+1/2, -z+1/2'
'x+1/2, -y+1/2, -z'

loop_
_atom_site_label
_atom_site_type_symbol
_atom_site_fract_x
_atom_site_fract_y
_atom_site_fract_z
_atom_site_U_iso_or_equiv
_atom_site_adp_type
_atom_site_occupancy
_atom_site_site_symmetry_order
_atom_site_calc_flag
_atom_site_refinement_flags_posn
_atom_site_refinement_flags_adp
_atom_site_refinement_flags_occupancy
_atom_site_disorder_assembly
_atom_site_disorder_group
Cu1 Cu 0.31907(5) 0.78557(4) 0.30869(2) 0.01589(14) Uani 1 1 d D . . . .
Cu2 Cu 0.27694(5) 0.91302(4) 0.36747(2) 0.01751(14) Uani 1 1 d D . . . .
Cu4 Cu 0.23807(5) 0.75885(4) 0.38613(2) 0.01688(14) Uani 1 1 d D . . . .
Cu3 Cu 0.44535(5) 0.80402(4) 0.36549(2) 0.01775(14) Uani 1 1 d D . . . .
P1 P 0.21040(8) 0.96795(6) 0.31449(3) 0.0152(2) Uani 1 1 d . U . . .
P4 P 0.21649(8) 0.68175(6) 0.29925(3) 0.0145(2) Uani 1 1 d . U . . .
P3 P 0.32908(8) 0.69116(7) 0.43030(3) 0.0150(2) Uani 1 1 d . U . . .
P2 P 0.52483(8) 0.91900(7) 0.37806(3) 0.0160(2) Uani 1 1 d . U . . .
S2 S 0.08030(11) 0.93633(9) 0.47432(4) 0.0340(3) Uani 1 1 d . U . . .
P5 P -0.11061(11) 0.44296(9) 0.38124(4) 0.0308(3) Uani 1 1 d . U . . .
S1 S 0.66093(11) 0.73638(9) 0.27003(5) 0.0383(3) Uani 1 1 d . U . . .
Cl2 Cl 0.1595(2) 1.26805(14) 0.42513(7) 0.0752(6) Uani 1 1 d . U . . .
Cl1 Cl 0.03393(17) 1.12355(12) 0.42286(7) 0.0676(5) Uani 1 1 d . U . . .
F2 F -0.0640(3) 0.3961(2) 0.41764(13) 0.0506(10) Uani 1 1 d . U . . .
F1 F -0.0207(3) 0.5076(2) 0.38461(11) 0.0413(8) Uani 1 1 d . U . . .
N6 N 0.1622(3) 0.8676(2) 0.40991(10) 0.0164(7) Uani 1 1 d . U . . .
N3 N 0.5009(3) 0.6991(2) 0.38795(10) 0.0172(7) Uani 1 1 d . U . . .
F6 F -0.1774(3) 0.4952(3) 0.41049(12) 0.0528(10) Uani 1 1 d . U . . .
N4 N 0.1038(3) 0.7176(2) 0.36120(11) 0.0168(7) Uani 1 1 d . U . . .
F4 F -0.1994(3) 0.3789(3) 0.37755(14) 0.0600(11) Uani 1 1 d . U . . .
N5 N 0.4724(3) 0.7594(2) 0.30504(11) 0.0190(8) Uani 1 1 d . U . . .
N1 N 0.3260(3) 0.8761(2) 0.26782(11) 0.0181(7) Uani 1 1 d . U . . .
N2 N 0.3550(3) 0.9821(2) 0.40756(11) 0.0203(8) Uani 1 1 d . U . . .
F5 F -0.1574(4) 0.4933(3) 0.34580(13) 0.0625(12) Uani 1 1 d . U . . .
F3 F -0.0419(4) 0.3910(3) 0.35303(15) 0.0693(14) Uani 1 1 d . U . . .
C39 C 0.4518(4) 0.6507(3) 0.41297(13) 0.0177(8) Uani 1 1 d . U . . .
C61 C 0.3581(4) 0.5714(3) 0.32690(13) 0.0200(9) Uani 1 1 d . U . . .
H61 H 0.406032 0.610493 0.320618 0.024 Uiso 1 1 calc R U . . .
C65 C 0.1766(4) 0.5850(3) 0.23311(13) 0.0194(9) Uani 1 1 d . U . . .
H65 H 0.183742 0.539730 0.248743 0.023 Uiso 1 1 calc R U . . .
C64 C 0.1830(4) 0.6622(3) 0.24919(13) 0.0180(8) Uani 1 1 d . U . . .
C46 C 0.2730(4) 0.6024(3) 0.45340(12) 0.0176(8) Uani 1 1 d . U . . .
C62 C 0.2550(4) 0.5844(3) 0.31958(12) 0.0176(8) Uani 1 1 d . U . . .
C38 C 0.4939(4) 0.5783(3) 0.42560(13) 0.0212(9) Uani 1 1 d . U . . .
H38 H 0.457848 0.545050 0.442374 0.025 Uiso 1 1 calc R U . . .
C44 C 0.3032(4) 0.8064(3) 0.48735(13) 0.0229(9) Uani 1 1 d . U . . .
H44 H 0.235679 0.804261 0.479493 0.027 Uiso 1 1 calc R U . . .
C40 C 0.4740(4) 0.7583(3) 0.48241(13) 0.0225(10) Uani 1 1 d . U . . .
H40 H 0.521879 0.723647 0.471702 0.027 Uiso 1 1 calc R U . . .
C42 C 0.4330(4) 0.8642(3) 0.52754(14) 0.0268(10) Uani 1 1 d . U . . .
H42 H 0.452918 0.900904 0.546392 0.032 Uiso 1 1 calc R U . . .
C12 C 0.1926(4) 1.0771(3) 0.31448(13) 0.0194(9) Uani 1 1 d . U . . .
C47 C 0.3095(4) 0.5714(3) 0.48810(13) 0.0206(9) Uani 1 1 d . U . . .
H47 H 0.359370 0.599191 0.501714 0.025 Uiso 1 1 calc R U . . .
C6 C 0.0904(3) 0.9283(3) 0.29615(13) 0.0172(8) Uani 1 1 d . U . . .
C56 C 0.0941(4) 0.6924(3) 0.32418(12) 0.0169(8) Uani 1 1 d . U . . .
C37 C 0.5903(4) 0.5561(3) 0.41286(14) 0.0249(10) Uani 1 1 d . U . . .
H37 H 0.620001 0.508379 0.421338 0.030 Uiso 1 1 calc R U . . .
C4 C 0.3940(4) 0.9122(3) 0.20589(15) 0.0301(11) Uani 1 1 d . U . . .
H4 H 0.427177 0.896439 0.183382 0.036 Uiso 1 1 calc R U . . .
C21 C 0.4998(4) 1.0076(3) 0.44801(14) 0.0254(10) Uani 1 1 d . U . . .
H21 H 0.568841 1.000685 0.452809 0.030 Uiso 1 1 calc R U . . .
C13 C 0.1149(4) 1.1159(3) 0.29431(14) 0.0225(10) Uani 1 1 d . U . . .
H13 H 0.066301 1.086069 0.281065 0.027 Uiso 1 1 calc R U . . .
C45 C 0.3740(4) 0.7553(3) 0.47018(12) 0.0184(8) Uani 1 1 d . U . . .
C54 C -0.0847(4) 0.6731(3) 0.33082(15) 0.0244(10) Uani 1 1 d . U . . .
H54 H -0.147587 0.658752 0.320664 0.029 Uiso 1 1 calc R U . . .
C55 C 0.0014(4) 0.6710(3) 0.30818(14) 0.0202(9) Uani 1 1 d . U . . .
H55 H -0.002657 0.655358 0.282416 0.024 Uiso 1 1 calc R U . . .
C41 C 0.5031(4) 0.8138(3) 0.51105(15) 0.0284(11) Uani 1 1 d . U . . .
H41 H 0.570670 0.816339 0.518871 0.034 Uiso 1 1 calc R U . . .
C30 C 0.7303(4) 0.9687(3) 0.38566(14) 0.0227(9) Uani 1 1 d . U . . .
H30 H 0.713214 1.014627 0.371678 0.027 Uiso 1 1 calc R U . . .
C26 C 0.5599(4) 1.1005(4) 0.27822(16) 0.0327(12) Uani 1 1 d . U . . .
H26 H 0.567709 1.136469 0.257809 0.039 Uiso 1 1 calc R U . . .
C33 C 0.7825(4) 0.8335(3) 0.42849(14) 0.0267(10) Uani 1 1 d . U . . .
H33 H 0.799909 0.788638 0.443177 0.032 Uiso 1 1 calc R U . . .
C9 C -0.0991(4) 0.8722(3) 0.27103(15) 0.0223(9) Uani 1 1 d . U . . .
H9 H -0.162256 0.853848 0.262782 0.027 Uiso 1 1 calc R U . . .
C68 C 0.1544(4) 0.7201(3) 0.18585(14) 0.0270(10) Uani 1 1 d . U . . .
H68 H 0.146453 0.765193 0.170181 0.032 Uiso 1 1 calc R U . . .
C22 C 0.4562(4) 0.9747(3) 0.41525(13) 0.0185(9) Uani 1 1 d . U . . .
C63 C 0.1716(4) 0.7290(3) 0.22494(14) 0.0226(9) Uani 1 1 d . U . . .
H63 H 0.175721 0.780484 0.235397 0.027 Uiso 1 1 calc R U . . .
C60 C 0.3881(4) 0.4985(3) 0.34388(15) 0.0273(10) Uani 1 1 d . U . . .
H60 H 0.456652 0.489042 0.348694 0.033 Uiso 1 1 calc R U . . .
C7 C 0.0183(4) 0.8995(3) 0.32282(13) 0.0186(9) Uani 1 1 d . U . . .
H7 H 0.033852 0.898515 0.349039 0.022 Uiso 1 1 calc R U . . .
C52 C 0.0188(4) 0.7196(3) 0.38276(14) 0.0218(9) Uani 1 1 d . U . . .
H52 H 0.023795 0.737127 0.408225 0.026 Uiso 1 1 calc R U . . .
C19 C 0.3378(4) 1.0625(3) 0.46490(16) 0.0308(11) Uani 1 1 d . U . . .
H19 H 0.296326 1.093111 0.480965 0.037 Uiso 1 1 calc R U . . .
C1 C 0.2918(3) 0.9527(3) 0.27173(13) 0.0183(9) Uani 1 1 d . U . . .
C10 C -0.0280(4) 0.8991(3) 0.24421(14) 0.0220(9) Uani 1 1 d . U . . .
H10 H -0.043110 0.898107 0.217952 0.026 Uiso 1 1 calc R U . . .
C66 C 0.1596(4) 0.5762(3) 0.19369(14) 0.0233(9) Uani 1 1 d . U . . .
H66 H 0.155142 0.524850 0.183096 0.028 Uiso 1 1 calc R U . . .
C59 C 0.3175(5) 0.4410(3) 0.35350(15) 0.0275(10) Uani 1 1 d . U . . .
H59 H 0.338769 0.392716 0.364541 0.033 Uiso 1 1 calc R U . . .
C48 C 0.2719(4) 0.4992(3) 0.50251(14) 0.0252(10) Uani 1 1 d . U . . .
H48 H 0.296411 0.478371 0.525655 0.030 Uiso 1 1 calc R U . . .
C51 C 0.1969(4) 0.5622(3) 0.43343(14) 0.0226(9) Uani 1 1 d . U . . .
H51 H 0.171283 0.583689 0.410596 0.027 Uiso 1 1 calc R U . . .
C29 C 0.6549(3) 0.9127(3) 0.39540(13) 0.0188(9) Uani 1 1 d . U . . .
C57 C 0.1834(4) 0.5258(3) 0.32959(13) 0.0215(9) Uani 1 1 d . U . . .
H57 H 0.114764 0.534566 0.324705 0.026 Uiso 1 1 calc R U . . .
C34 C 0.6819(4) 0.8458(3) 0.41748(13) 0.0219(9) Uani 1 1 d . U . . .
H34 H 0.632292 0.809002 0.424911 0.026 Uiso 1 1 calc R U . . .
C31 C 0.8307(4) 0.9561(3) 0.39676(14) 0.0269(10) Uani 1 1 d . U . . .
H31 H 0.880432 0.993508 0.390187 0.032 Uiso 1 1 calc R U . . .
C5 C 0.3758(4) 0.8576(3) 0.23528(14) 0.0239(10) Uani 1 1 d . U . . .
H5 H 0.399451 0.805116 0.232269 0.029 Uiso 1 1 calc R U . . .
C43 C 0.3316(4) 0.8602(3) 0.51593(13) 0.0255(10) Uani 1 1 d . U . . .
H43 H 0.283395 0.893610 0.527319 0.031 Uiso 1 1 calc R U . . .
C20 C 0.4400(4) 1.0509(4) 0.47371(16) 0.0329(12) Uani 1 1 d . U . . .
H20 H 0.467687 1.071869 0.496326 0.040 Uiso 1 1 calc R U . . .
C18 C 0.2994(4) 1.0275(3) 0.43196(15) 0.0250(10) Uani 1 1 d . U . . .
H18 H 0.231109 1.035727 0.426189 0.030 Uiso 1 1 calc R U . . .
C53 C -0.0757(4) 0.6970(3) 0.36903(15) 0.0238(10) Uani 1 1 d . U . . .
H53 H -0.132175 0.697879 0.385164 0.029 Uiso 1 1 calc R U . . .
C69 C 0.5514(4) 0.7493(3) 0.29026(13) 0.0211(9) Uani 1 1 d . U . . .
C14 C 0.1108(4) 1.1999(3) 0.29419(16) 0.0287(11) Uani 1 1 d . U . . .
H14 H 0.057947 1.226126 0.281537 0.034 Uiso 1 1 calc R U . . .
C23 C 0.5344(4) 0.9927(3) 0.33933(13) 0.0203(9) Uani 1 1 d . U . . .
C67 C 0.1491(4) 0.6427(3) 0.16999(14) 0.0281(11) Uani 1 1 d . U . . .
H67 H 0.138535 0.636075 0.143598 0.034 Uiso 1 1 calc R U . . .
C11 C 0.0661(4) 0.9275(3) 0.25685(14) 0.0217(9) Uani 1 1 d . U . . .
H11 H 0.113255 0.946038 0.238902 0.026 Uiso 1 1 calc R U . . .
C50 C 0.1590(4) 0.4896(3) 0.44769(15) 0.0250(10) Uani 1 1 d . U . . .
H50 H 0.108408 0.462098 0.434303 0.030 Uiso 1 1 calc R U . . .
C49 C 0.1973(4) 0.4585(3) 0.48202(14) 0.0242(10) Uani 1 1 d . U . . .
H49 H 0.172649 0.409721 0.491377 0.029 Uiso 1 1 calc R U . . .
C32 C 0.8563(4) 0.8881(4) 0.41753(15) 0.0287(11) Uani 1 1 d . U . . .
H32 H 0.923793 0.878970 0.424202 0.034 Uiso 1 1 calc R U . . .
C2 C 0.3105(4) 1.0110(3) 0.24447(14) 0.0241(10) Uani 1 1 d . U . . .
H2 H 0.288892 1.063699 0.248530 0.029 Uiso 1 1 calc R U . . .
C36 C 0.6413(4) 0.6062(3) 0.38733(14) 0.0225(9) Uani 1 1 d . U . . .
H36 H 0.705904 0.593058 0.378459 0.027 Uiso 1 1 calc R U . . .
C8 C -0.0754(4) 0.8728(3) 0.31027(15) 0.0226(9) Uani 1 1 d . U . . .
H8 H -0.123125 0.855128 0.328179 0.027 Uiso 1 1 calc R U . . .
C28 C 0.5576(4) 0.9656(3) 0.30230(14) 0.0264(10) Uani 1 1 d . U . . .
H28 H 0.564137 0.910602 0.297852 0.032 Uiso 1 1 calc R U . . .
C25 C 0.5373(5) 1.1283(4) 0.3143(2) 0.0421(14) Uani 1 1 d . U . . .
H25 H 0.529577 1.183387 0.318283 0.051 Uiso 1 1 calc R U . . .
C58 C 0.2149(4) 0.4540(3) 0.34692(14) 0.0249(10) Uani 1 1 d . U . . .
H58 H 0.167355 0.415250 0.354008 0.030 Uiso 1 1 calc R U . . .
C35 C 0.5938(4) 0.6762(3) 0.37538(13) 0.0214(9) Uani 1 1 d . U . . .
H35 H 0.627411 0.709166 0.357801 0.026 Uiso 1 1 calc R U . . .
C3 C 0.3618(4) 0.9906(3) 0.21081(16) 0.0305(11) Uani 1 1 d . U . . .
H3 H 0.374279 1.029205 0.191893 0.037 Uiso 1 1 calc R U . . .
C27 C 0.5711(4) 1.0187(4) 0.27213(15) 0.0315(12) Uani 1 1 d . U . . .
H27 H 0.587802 0.999460 0.247685 0.038 Uiso 1 1 calc R U . . .
C70 C 0.1314(4) 0.8959(3) 0.43609(17) 0.0297(11) Uani 1 1 d . U . . .
C24 C 0.5255(5) 1.0757(3) 0.34526(16) 0.0331(12) Uani 1 1 d . U . . .
H24 H 0.511765 1.095617 0.369833 0.040 Uiso 1 1 calc R U . . .
C15 C 0.1846(5) 1.2442(3) 0.31271(16) 0.0312(11) Uani 1 1 d . U . . .
H15 H 0.182324 1.300198 0.311904 0.037 Uiso 1 1 calc R U . . .
C17 C 0.2648(5) 1.1224(3) 0.33363(18) 0.0341(12) Uani 1 1 d . U . . .
H17 H 0.315893 1.096717 0.347503 0.041 Uiso 1 1 calc R U . . .
C16 C 0.2618(5) 1.2062(4) 0.33239(19) 0.0400(13) Uani 1 1 d . U . . .
H16 H 0.311731 1.236344 0.344798 0.048 Uiso 1 1 calc R U . . .
C71 C 0.0526(7) 1.2218(5) 0.4048(2) 0.061(2) Uani 1 1 d . U . . .
H71A H 0.060686 1.219466 0.376992 0.074 Uiso 1 1 calc R U . . .
H71B H -0.007011 1.254178 0.410389 0.074 Uiso 1 1 calc R U . . .
Cl4 Cl 0.6888(12) 1.1808(7) 0.4262(4) 0.101(4) Uani 0.25 1 d D U P . .
Cl3 Cl 0.5251(11) 1.2900(11) 0.3966(5) 0.129(5) Uani 0.25 1 d D U P . .
C72 C 0.623(3) 1.267(2) 0.4240(14) 0.116(10) Uani 0.25 1 d D U P . .
H72A H 0.600714 1.276541 0.450232 0.139 Uiso 0.25 1 calc R U P . .
H72B H 0.673704 1.307823 0.418519 0.139 Uiso 0.25 1 calc R U P . .
H H 0.3167(13) 0.8158(11) 0.3566(5) 0.07(3) Uani 1 1 d D U . . .

loop_
_atom_site_aniso_label
_atom_site_aniso_U_11
_atom_site_aniso_U_22
_atom_site_aniso_U_33
_atom_site_aniso_U_23
_atom_site_aniso_U_13
_atom_site_aniso_U_12
Cu1 0.0163(3) 0.0175(3) 0.0138(3) -0.0003(2) -0.0002(2) -0.0016(2)
Cu2 0.0180(3) 0.0202(3) 0.0143(3) 0.0008(3) -0.0028(2) 0.0003(3)
Cu4 0.0185(3) 0.0209(3) 0.0112(3) 0.0004(2) -0.0016(2) 0.0017(3)
Cu3 0.0184(3) 0.0197(3) 0.0151(3) 0.0000(3) -0.0024(2) -0.0006(3)
P1 0.0143(5) 0.0168(5) 0.0145(5) 0.0009(4) -0.0025(4) -0.0002(4)
P4 0.0158(5) 0.0166(5) 0.0112(5) -0.0008(4) -0.0001(4) -0.0004(4)
P3 0.0167(5) 0.0189(5) 0.0093(4) -0.0004(4) -0.0009(4) 0.0018(4)
P2 0.0155(5) 0.0202(5) 0.0123(5) 0.0005(4) -0.0020(4) -0.0014(4)
S2 0.0295(7) 0.0442(8) 0.0282(6) -0.0077(6) 0.0045(5) 0.0015(6)
P5 0.0283(7) 0.0297(6) 0.0343(7) -0.0077(6) -0.0012(6) 0.0009(5)
S1 0.0270(7) 0.0338(7) 0.0540(9) -0.0099(6) 0.0211(6) -0.0027(5)
Cl2 0.0836(15) 0.0663(13) 0.0758(14) -0.0134(11) -0.0133(12) -0.0141(11)
Cl1 0.0622(12) 0.0513(10) 0.0893(15) 0.0120(10) -0.0101(10) -0.0004(9)
F2 0.042(2) 0.042(2) 0.068(3) 0.0197(19) -0.0035(18) 0.0027(17)
F1 0.0405(19) 0.0378(18) 0.0455(19) 0.0055(16) -0.0086(16) -0.0072(15)
N6 0.0239(12) 0.0137(11) 0.0116(11) -0.0014(10) -0.0058(10) -0.0006(10)
N3 0.0208(18) 0.0191(17) 0.0117(16) -0.0003(14) -0.0025(14) -0.0001(15)
F6 0.042(2) 0.061(2) 0.055(2) -0.0203(19) -0.0035(17) 0.0170(19)
N4 0.0167(17) 0.0198(17) 0.0140(16) 0.0021(14) 0.0002(14) -0.0006(14)
F4 0.048(2) 0.063(3) 0.069(3) -0.016(2) 0.005(2) -0.021(2)
N5 0.0177(19) 0.0257(19) 0.0136(16) 0.0010(15) -0.0006(14) 0.0006(15)
N1 0.0200(18) 0.0192(18) 0.0151(17) 0.0005(14) -0.0014(14) -0.0008(15)
N2 0.0173(18) 0.0244(19) 0.0192(18) -0.0014(15) -0.0044(14) 0.0015(15)
F5 0.061(3) 0.077(3) 0.050(2) 0.013(2) -0.027(2) -0.018(2)
F3 0.061(3) 0.066(3) 0.081(3) -0.038(2) 0.028(2) -0.011(2)
C39 0.019(2) 0.020(2) 0.0139(19) -0.0029(16) -0.0020(16) 0.0009(17)
C61 0.020(2) 0.023(2) 0.017(2) -0.0022(18) -0.0013(16) 0.0018(18)
C65 0.022(2) 0.019(2) 0.017(2) -0.0019(17) -0.0003(17) -0.0036(18)
C64 0.018(2) 0.021(2) 0.0146(19) -0.0030(16) -0.0001(16) -0.0005(17)
C46 0.019(2) 0.019(2) 0.0152(19) -0.0008(16) 0.0013(16) 0.0008(17)
C62 0.022(2) 0.019(2) 0.0118(18) -0.0038(16) 0.0019(15) -0.0008(17)
C38 0.023(2) 0.023(2) 0.018(2) 0.0017(18) -0.0003(17) 0.0023(18)
C44 0.028(2) 0.025(2) 0.015(2) -0.0034(18) -0.0031(17) 0.0010(19)
C40 0.025(2) 0.030(2) 0.0127(19) -0.0031(18) -0.0029(17) 0.001(2)
C42 0.035(3) 0.027(2) 0.018(2) -0.0036(19) -0.007(2) -0.003(2)
C12 0.021(2) 0.020(2) 0.018(2) 0.0007(17) -0.0017(17) 0.0006(17)
C47 0.022(2) 0.026(2) 0.0139(19) 0.0006(17) -0.0014(17) -0.0054(18)
C6 0.020(2) 0.0154(19) 0.0157(19) -0.0004(16) -0.0019(16) 0.0014(17)
C56 0.022(2) 0.0126(18) 0.0161(19) 0.0004(16) -0.0004(16) 0.0014(17)
C37 0.026(2) 0.027(2) 0.022(2) -0.0009(19) -0.0022(19) 0.007(2)
C4 0.033(3) 0.036(3) 0.021(2) 0.004(2) 0.009(2) -0.001(2)
C21 0.022(2) 0.033(3) 0.021(2) -0.001(2) -0.0036(18) -0.001(2)
C13 0.024(2) 0.020(2) 0.024(2) 0.0004(18) -0.0057(18) 0.0008(18)
C45 0.024(2) 0.020(2) 0.0113(18) 0.0033(16) 0.0013(16) 0.0018(17)
C54 0.022(2) 0.024(2) 0.027(2) 0.0013(19) -0.0024(19) -0.0029(19)
C55 0.018(2) 0.023(2) 0.020(2) -0.0006(18) -0.0016(17) 0.0008(17)
C41 0.027(2) 0.037(3) 0.022(2) -0.005(2) -0.0090(19) -0.003(2)
C30 0.019(2) 0.031(2) 0.018(2) 0.0024(18) -0.0029(18) -0.0002(19)
C26 0.029(3) 0.041(3) 0.028(2) 0.018(2) -0.003(2) -0.002(2)
C33 0.027(2) 0.034(3) 0.019(2) -0.0014(19) -0.0074(19) 0.008(2)
C9 0.016(2) 0.021(2) 0.030(2) -0.0052(19) -0.0043(18) -0.0021(18)
C68 0.039(3) 0.024(2) 0.018(2) 0.0048(19) -0.004(2) -0.003(2)
C22 0.020(2) 0.022(2) 0.0136(19) 0.0018(17) -0.0033(16) -0.0032(17)
C63 0.027(2) 0.020(2) 0.021(2) 0.0010(18) -0.0037(18) -0.0016(19)
C60 0.030(3) 0.027(2) 0.025(2) -0.004(2) -0.003(2) 0.008(2)
C7 0.018(2) 0.020(2) 0.018(2) 0.0015(17) 0.0004(16) 0.0023(17)
C52 0.023(2) 0.024(2) 0.018(2) -0.0012(18) 0.0027(18) 0.0000(18)
C19 0.028(3) 0.033(3) 0.031(3) -0.010(2) 0.006(2) 0.001(2)
C1 0.016(2) 0.021(2) 0.018(2) 0.0028(17) -0.0025(16) -0.0011(17)
C10 0.027(2) 0.021(2) 0.018(2) 0.0001(18) -0.0062(18) -0.0011(19)
C66 0.030(2) 0.023(2) 0.017(2) -0.0022(18) 0.0008(18) -0.0051(19)
C59 0.041(3) 0.018(2) 0.023(2) -0.0027(18) -0.003(2) 0.005(2)
C48 0.032(3) 0.028(2) 0.016(2) 0.0037(18) 0.0037(18) 0.000(2)
C51 0.019(2) 0.030(2) 0.019(2) -0.0006(19) -0.0031(17) 0.0023(18)
C29 0.015(2) 0.025(2) 0.0166(19) -0.0028(17) 0.0001(16) 0.0011(17)
C57 0.024(2) 0.021(2) 0.019(2) -0.0009(17) -0.0012(18) -0.0003(19)
C34 0.025(2) 0.025(2) 0.016(2) -0.0011(18) -0.0047(18) -0.0003(19)
C31 0.021(2) 0.040(3) 0.020(2) -0.001(2) -0.0014(18) -0.003(2)
C5 0.033(3) 0.023(2) 0.015(2) 0.0019(18) 0.0034(18) 0.000(2)
C43 0.036(3) 0.026(2) 0.014(2) 0.0018(18) 0.0024(19) 0.005(2)
C20 0.031(3) 0.043(3) 0.024(2) -0.012(2) -0.004(2) -0.002(2)
C18 0.019(2) 0.027(2) 0.028(2) -0.008(2) -0.0005(18) -0.0007(19)
C53 0.018(2) 0.027(2) 0.026(2) 0.001(2) 0.0092(18) 0.0014(18)
C69 0.025(2) 0.019(2) 0.019(2) -0.0026(17) -0.0002(18) -0.0022(19)
C14 0.029(3) 0.020(2) 0.037(3) 0.001(2) -0.006(2) 0.006(2)
C23 0.018(2) 0.025(2) 0.018(2) 0.0042(18) -0.0042(16) -0.0018(18)
C67 0.037(3) 0.033(3) 0.015(2) -0.0019(19) -0.0024(19) -0.002(2)
C11 0.026(2) 0.018(2) 0.021(2) 0.0013(18) -0.0013(18) -0.0034(18)
C50 0.025(2) 0.025(2) 0.024(2) -0.0029(19) -0.0010(19) -0.0026(19)
C49 0.031(3) 0.022(2) 0.019(2) 0.0011(18) 0.0071(18) -0.0024(19)
C32 0.022(2) 0.044(3) 0.020(2) -0.006(2) -0.0040(18) 0.008(2)
C2 0.022(2) 0.026(2) 0.025(2) 0.0060(19) 0.0034(18) -0.0007(19)
C36 0.018(2) 0.031(2) 0.019(2) -0.0037(19) -0.0013(17) 0.0035(18)
C8 0.020(2) 0.020(2) 0.028(2) 0.0023(19) 0.0038(18) -0.0002(17)
C28 0.032(3) 0.029(2) 0.018(2) 0.0031(19) -0.0018(19) -0.008(2)
C25 0.051(4) 0.030(3) 0.045(3) 0.016(3) 0.013(3) 0.012(3)
C58 0.034(3) 0.018(2) 0.022(2) -0.0027(18) 0.003(2) 0.001(2)
C35 0.017(2) 0.030(2) 0.017(2) -0.0002(18) -0.0008(16) 0.0015(18)
C3 0.035(3) 0.031(3) 0.025(2) 0.012(2) 0.009(2) -0.001(2)
C27 0.033(3) 0.044(3) 0.017(2) 0.002(2) -0.0038(19) -0.013(2)
C70 0.023(2) 0.026(2) 0.040(3) 0.008(2) -0.002(2) -0.004(2)
C24 0.045(3) 0.028(3) 0.026(2) 0.004(2) 0.013(2) 0.010(2)
C15 0.043(3) 0.018(2) 0.033(3) -0.003(2) -0.009(2) 0.004(2)
C17 0.038(3) 0.025(2) 0.039(3) 0.001(2) -0.020(2) 0.001(2)
C16 0.049(3) 0.027(3) 0.044(3) -0.006(2) -0.018(3) -0.004(3)
C71 0.069(5) 0.058(4) 0.057(4) 0.005(4) -0.009(4) 0.004(4)
Cl4 0.143(11) 0.076(6) 0.085(7) 0.019(5) 0.008(7) 0.009(7)
Cl3 0.079(8) 0.159(12) 0.149(12) 0.056(11) 0.000(8) 0.014(8)
C72 0.112(14) 0.114(14) 0.123(14) 0.026(11) 0.022(11) 0.011(11)
H 0.07(3) 0.07(3) 0.07(3) 0.000(14) 0.000(14) -0.003(14)

loop_
_atom_type_symbol
_atom_type_description
_atom_type_scat_dispersion_real
_atom_type_scat_dispersion_imag
_atom_type_scat_source
C C 0.0181 0.0091 'International Tables Vol C Tables 4.2.6.8 and 6.1.1.4'
H H 0.0000 0.0000 'International Tables Vol C Tables 4.2.6.8 and 6.1.1.4'
Cl Cl 0.3639 0.7018 'International Tables Vol C Tables 4.2.6.8 and 6.1.1.4'
Cu Cu -1.9646 0.5888 'International Tables Vol C Tables 4.2.6.8 and 6.1.1.4'
F F 0.0727 0.0534 'International Tables Vol C Tables 4.2.6.8 and 6.1.1.4'
N N 0.0311 0.0180 'International Tables Vol C Tables 4.2.6.8 and 6.1.1.4'
P P 0.2955 0.4335 'International Tables Vol C Tables 4.2.6.8 and 6.1.1.4'
S S 0.3331 0.5567 'International Tables Vol C Tables 4.2.6.8 and 6.1.1.4'

loop_
_geom_angle_atom_site_label_1
_geom_angle_atom_site_label_2
_geom_angle_atom_site_label_3
_geom_angle
_geom_angle_site_symmetry_1
_geom_angle_site_symmetry_3
_geom_angle_publ_flag
Cu2 Cu1 H 30.6(6) . . ?
Cu4 Cu1 Cu2 54.15(2) . . ?
Cu4 Cu1 H 32.7(6) . . ?
Cu3 Cu1 Cu2 61.24(2) . . ?
Cu3 Cu1 Cu4 63.63(2) . . ?
Cu3 Cu1 H 41.6(6) . . ?
P4 Cu1 Cu2 122.60(4) . . ?
P4 Cu1 Cu4 78.14(4) . . ?
P4 Cu1 Cu3 126.51(4) . . ?
P4 Cu1 H 110.9(6) . . ?
N5 Cu1 Cu2 111.80(11) . . ?
N5 Cu1 Cu4 112.38(11) . . ?
N5 Cu1 Cu3 56.32(10) . . ?
N5 Cu1 P4 115.01(12) . . ?
N5 Cu1 H 97.9(6) . . ?
N1 Cu1 Cu2 87.68(11) . . ?
N1 Cu1 Cu4 139.09(11) . . ?
N1 Cu1 Cu3 113.89(11) . . ?
N1 Cu1 P4 119.49(11) . . ?
N1 Cu1 N5 93.87(16) . . ?
N1 Cu1 H 116.4(6) . . ?
Cu1 Cu2 H 30.5(6) . . ?
Cu4 Cu2 Cu1 61.62(2) . . ?
Cu4 Cu2 Cu3 63.34(2) . . ?
Cu4 Cu2 H 39.2(5) . . ?
Cu3 Cu2 Cu1 52.56(2) . . ?
Cu3 Cu2 H 34.4(6) . . ?
P1 Cu2 Cu1 78.60(4) . . ?
P1 Cu2 Cu4 120.84(4) . . ?
P1 Cu2 Cu3 122.94(4) . . ?
P1 Cu2 N6 114.39(10) . . ?
P1 Cu2 H 108.7(6) . . ?
N6 Cu2 Cu1 109.48(10) . . ?
N6 Cu2 Cu4 52.62(10) . . ?
N6 Cu2 Cu3 108.98(10) . . ?
N6 Cu2 H 91.9(6) . . ?
N2 Cu2 Cu1 139.11(12) . . ?
N2 Cu2 Cu4 117.40(11) . . ?
N2 Cu2 Cu3 88.98(11) . . ?
N2 Cu2 P1 121.29(12) . . ?
N2 Cu2 N6 94.68(15) . . ?
N2 Cu2 H 120.7(6) . . ?
Cu1 Cu4 H 32.6(6) . . ?
Cu2 Cu4 Cu1 64.23(2) . . ?
Cu2 Cu4 Cu3 61.23(2) . . ?
Cu2 Cu4 H 39.3(5) . . ?
Cu3 Cu4 Cu1 52.74(2) . . ?
Cu3 Cu4 H 32.7(6) . . ?
P3 Cu4 Cu1 120.45(4) . . ?
P3 Cu4 Cu2 122.60(4) . . ?
P3 Cu4 Cu3 78.25(4) . . ?
P3 Cu4 H 110.9(6) . . ?
N6 Cu4 Cu1 112.40(10) . . ?
N6 Cu4 Cu2 53.20(10) . . ?
N6 Cu4 Cu3 107.60(11) . . ?
N6 Cu4 P3 113.24(10) . . ?
N6 Cu4 H 92.5(6) . . ?
N4 Cu4 Cu1 88.84(10) . . ?
N4 Cu4 Cu2 112.04(11) . . ?
N4 Cu4 Cu3 140.95(11) . . ?
N4 Cu4 P3 124.78(11) . . ?
N4 Cu4 N6 92.24(15) . . ?
N4 Cu4 H 116.2(6) . . ?
Cu1 Cu3 Cu2 66.19(2) . . ?
Cu1 Cu3 Cu4 63.63(2) . . ?
Cu1 Cu3 H 41.5(5) . . ?
Cu2 Cu3 Cu4 55.43(2) . . ?
Cu2 Cu3 H 34.5(6) . . ?
Cu4 Cu3 H 32.7(6) . . ?
P2 Cu3 Cu1 123.53(4) . . ?
P2 Cu3 Cu2 79.44(4) . . ?
P2 Cu3 Cu4 127.85(4) . . ?
P2 Cu3 N5 113.01(11) . . ?
P2 Cu3 H 113.5(6) . . ?
N3 Cu3 Cu1 114.68(11) . . ?
N3 Cu3 Cu2 143.83(11) . . ?
N3 Cu3 Cu4 91.30(11) . . ?
N3 Cu3 P2 119.32(11) . . ?
N3 Cu3 N5 90.97(14) . . ?
N3 Cu3 H 121.0(6) . . ?
N5 Cu3 Cu1 49.96(10) . . ?
N5 Cu3 Cu2 110.67(10) . . ?
N5 Cu3 Cu4 106.93(10) . . ?
N5 Cu3 H 91.5(6) . . ?
C12 P1 Cu2 117.17(15) . . ?
C12 P1 C1 102.1(2) . . ?
C6 P1 Cu2 118.62(15) . . ?
C6 P1 C12 104.3(2) . . ?
C6 P1 C1 100.0(2) . . ?
C1 P1 Cu2 112.09(15) . . ?
C64 P4 Cu1 115.30(16) . . ?
C64 P4 C62 106.0(2) . . ?
C64 P4 C56 104.7(2) . . ?
C62 P4 Cu1 117.43(15) . . ?
C62 P4 C56 98.5(2) . . ?
C56 P4 Cu1 112.98(15) . . ?
C39 P3 Cu4 115.29(15) . . ?
C46 P3 Cu4 119.01(15) . . ?
C46 P3 C39 101.6(2) . . ?
C46 P3 C45 105.5(2) . . ?
C45 P3 Cu4 113.12(15) . . ?
C45 P3 C39 100.0(2) . . ?
C22 P2 Cu3 109.94(15) . . ?
C29 P2 Cu3 117.36(16) . . ?
C29 P2 C22 105.2(2) . . ?
C29 P2 C23 102.5(2) . . ?
C23 P2 Cu3 117.83(16) . . ?
C23 P2 C22 102.3(2) . . ?
F2 P5 F5 177.6(3) . . ?
F1 P5 F2 89.1(2) . . ?
F1 P5 F5 89.5(2) . . ?
F6 P5 F2 88.6(2) . . ?
F6 P5 F1 89.8(2) . . ?
F6 P5 F5 89.5(3) . . ?
F4 P5 F2 91.1(2) . . ?
F4 P5 F1 179.5(3) . . ?
F4 P5 F6 90.5(2) . . ?
F4 P5 F5 90.2(3) . . ?
F4 P5 F3 90.3(2) . . ?
F3 P5 F2 90.1(3) . . ?
F3 P5 F1 89.3(2) . . ?
F3 P5 F6 178.4(3) . . ?
F3 P5 F5 91.8(3) . . ?
Cu4 N6 Cu2 74.17(13) . . ?
C70 N6 Cu2 130.3(4) . . ?
C70 N6 Cu4 145.0(4) . . ?
C39 N3 Cu3 125.6(3) . . ?
C39 N3 C35 118.2(4) . . ?
C35 N3 Cu3 116.2(3) . . ?
C56 N4 Cu4 125.0(3) . . ?
C52 N4 Cu4 117.9(3) . . ?
C52 N4 C56 117.1(4) . . ?
Cu1 N5 Cu3 73.72(12) . . ?
C69 N5 Cu1 157.4(4) . . ?
C69 N5 Cu3 126.5(3) . . ?
C1 N1 Cu1 126.8(3) . . ?
C5 N1 Cu1 115.5(3) . . ?
C5 N1 C1 117.5(4) . . ?
C22 N2 Cu2 124.4(3) . . ?
C18 N2 Cu2 117.4(3) . . ?
C18 N2 C22 117.3(4) . . ?
N3 C39 P3 114.2(3) . . ?
N3 C39 C38 121.8(4) . . ?
C38 C39 P3 123.9(4) . . ?
C62 C61 H61 120.6 . . ?
C62 C61 C60 118.9(5) . . ?
C60 C61 H61 120.6 . . ?
C64 C65 H65 120.2 . . ?
C66 C65 H65 120.2 . . ?
C66 C65 C64 119.7(4) . . ?
C65 C64 P4 123.8(3) . . ?
C63 C64 P4 117.2(3) . . ?
C63 C64 C65 118.7(4) . . ?
C47 C46 P3 122.3(4) . . ?
C51 C46 P3 117.4(3) . . ?
C51 C46 C47 120.1(4) . . ?
C61 C62 P4 118.3(4) . . ?
C61 C62 C57 120.1(4) . . ?
C57 C62 P4 121.5(4) . . ?
C39 C38 H38 120.3 . . ?
C37 C38 C39 119.4(5) . . ?
C37 C38 H38 120.3 . . ?
C45 C44 H44 119.4 . . ?
C43 C44 H44 119.4 . . ?
C43 C44 C45 121.2(5) . . ?
C45 C40 H40 120.0 . . ?
C45 C40 C41 119.9(5) . . ?
C41 C40 H40 120.0 . . ?
C41 C42 H42 120.2 . . ?
C41 C42 C43 119.7(5) . . ?
C43 C42 H42 120.2 . . ?
C13 C12 P1 123.5(4) . . ?
C17 C12 P1 116.9(4) . . ?
C17 C12 C13 119.5(4) . . ?
C46 C47 H47 119.8 . . ?
C48 C47 C46 120.3(4) . . ?
C48 C47 H47 119.8 . . ?
C7 C6 P1 118.5(3) . . ?
C11 C6 P1 122.7(4) . . ?
C11 C6 C7 118.8(4) . . ?
N4 C56 P4 113.1(3) . . ?
N4 C56 C55 122.7(4) . . ?
C55 C56 P4 124.0(3) . . ?
C38 C37 H37 120.5 . . ?
C36 C37 C38 118.9(5) . . ?
C36 C37 H37 120.5 . . ?
C5 C4 H4 120.8 . . ?
C3 C4 H4 120.8 . . ?
C3 C4 C5 118.3(5) . . ?
C22 C21 H21 120.2 . . ?
C22 C21 C20 119.6(5) . . ?
C20 C21 H21 120.2 . . ?
C12 C13 H13 120.3 . . ?
C14 C13 C12 119.4(5) . . ?
C14 C13 H13 120.3 . . ?
C44 C45 P3 117.2(4) . . ?
C40 C45 P3 123.8(4) . . ?
C40 C45 C44 118.9(4) . . ?
C55 C54 H54 120.7 . . ?
C55 C54 C53 118.6(5) . . ?
C53 C54 H54 120.7 . . ?
C56 C55 H55 120.3 . . ?
C54 C55 C56 119.4(4) . . ?
C54 C55 H55 120.3 . . ?
C40 C41 H41 119.7 . . ?
C42 C41 C40 120.7(5) . . ?
C42 C41 H41 119.7 . . ?
C29 C30 H30 119.8 . . ?
C31 C30 H30 119.8 . . ?
C31 C30 C29 120.4(5) . . ?
C25 C26 H26 120.2 . . ?
C25 C26 C27 119.7(5) . . ?
C27 C26 H26 120.2 . . ?
C34 C33 H33 120.1 . . ?
C32 C33 H33 120.1 . . ?
C32 C33 C34 119.8(5) . . ?
C10 C9 H9 120.1 . . ?
C10 C9 C8 119.8(4) . . ?
C8 C9 H9 120.1 . . ?
C63 C68 H68 120.3 . . ?
C63 C68 C67 119.4(5) . . ?
C67 C68 H68 120.3 . . ?
N2 C22 P2 113.0(3) . . ?
N2 C22 C21 122.0(4) . . ?
C21 C22 P2 125.0(4) . . ?
C64 C63 H63 119.3 . . ?
C68 C63 C64 121.5(4) . . ?
C68 C63 H63 119.3 . . ?
C61 C60 H60 119.6 . . ?
C59 C60 C61 120.7(5) . . ?
C59 C60 H60 119.6 . . ?
C6 C7 H7 119.8 . . ?
C8 C7 C6 120.3(4) . . ?
C8 C7 H7 119.8 . . ?
N4 C52 H52 118.3 . . ?
N4 C52 C53 123.4(4) . . ?
C53 C52 H52 118.3 . . ?
C20 C19 H19 120.7 . . ?
C18 C19 H19 120.7 . . ?
C18 C19 C20 118.6(5) . . ?
N1 C1 P1 113.7(3) . . ?
N1 C1 C2 122.2(4) . . ?
C2 C1 P1 123.9(4) . . ?
C9 C10 H10 120.1 . . ?
C9 C10 C11 119.7(4) . . ?
C11 C10 H10 120.1 . . ?
C65 C66 H66 119.5 . . ?
C67 C66 C65 121.0(5) . . ?
C67 C66 H66 119.5 . . ?
C60 C59 H59 119.7 . . ?
C60 C59 C58 120.7(5) . . ?
C58 C59 H59 119.7 . . ?
C47 C48 H48 120.4 . . ?
C49 C48 C47 119.3(4) . . ?
C49 C48 H48 120.4 . . ?
C46 C51 H51 120.1 . . ?
C46 C51 C50 119.8(4) . . ?
C50 C51 H51 120.1 . . ?
C30 C29 P2 123.4(4) . . ?
C34 C29 P2 117.8(4) . . ?
C34 C29 C30 118.7(4) . . ?
C62 C57 H57 120.0 . . ?
C58 C57 C62 120.0(5) . . ?
C58 C57 H57 120.0 . . ?
C33 C34 C29 120.6(5) . . ?
C33 C34 H34 119.7 . . ?
C29 C34 H34 119.7 . . ?
C30 C31 H31 120.0 . . ?
C32 C31 C30 119.9(5) . . ?
C32 C31 H31 120.0 . . ?
N1 C5 C4 123.6(5) . . ?
N1 C5 H5 118.2 . . ?
C4 C5 H5 118.2 . . ?
C44 C43 C42 119.6(5) . . ?
C44 C43 H43 120.2 . . ?
C42 C43 H43 120.2 . . ?
C21 C20 C19 118.6(5) . . ?
C21 C20 H20 120.7 . . ?
C19 C20 H20 120.7 . . ?
N2 C18 C19 123.8(5) . . ?
N2 C18 H18 118.1 . . ?
C19 C18 H18 118.1 . . ?
C54 C53 H53 120.6 . . ?
C52 C53 C54 118.9(4) . . ?
C52 C53 H53 120.6 . . ?
N5 C69 S1 179.3(5) . . ?
C13 C14 H14 119.8 . . ?
C15 C14 C13 120.3(5) . . ?
C15 C14 H14 119.8 . . ?
C28 C23 P2 118.4(4) . . ?
C28 C23 C24 118.2(4) . . ?
C24 C23 P2 123.3(4) . . ?
C68 C67 H67 120.2 . . ?
C66 C67 C68 119.7(4) . . ?
C66 C67 H67 120.2 . . ?
C6 C11 H11 119.6 . . ?
C10 C11 C6 120.7(4) . . ?
C10 C11 H11 119.6 . . ?
C51 C50 H50 120.2 . . ?
C49 C50 C51 119.5(5) . . ?
C49 C50 H50 120.2 . . ?
C48 C49 C50 120.9(5) . . ?
C48 C49 H49 119.6 . . ?
C50 C49 H49 119.6 . . ?
C33 C32 H32 119.7 . . ?
C31 C32 C33 120.5(5) . . ?
C31 C32 H32 119.7 . . ?
C1 C2 H2 120.3 . . ?
C1 C2 C3 119.4(5) . . ?
C3 C2 H2 120.3 . . ?
C37 C36 H36 120.8 . . ?
C35 C36 C37 118.4(4) . . ?
C35 C36 H36 120.8 . . ?
C9 C8 H8 119.7 . . ?
C7 C8 C9 120.6(5) . . ?
C7 C8 H8 119.7 . . ?
C23 C28 H28 119.4 . . ?
C27 C28 C23 121.3(5) . . ?
C27 C28 H28 119.4 . . ?
C26 C25 H25 119.4 . . ?
C26 C25 C24 121.1(6) . . ?
C24 C25 H25 119.4 . . ?
C59 C58 C57 119.5(5) . . ?
C59 C58 H58 120.2 . . ?
C57 C58 H58 120.2 . . ?
N3 C35 C36 123.3(4) . . ?
N3 C35 H35 118.3 . . ?
C36 C35 H35 118.3 . . ?
C4 C3 C2 118.9(5) . . ?
C4 C3 H3 120.6 . . ?
C2 C3 H3 120.6 . . ?
C26 C27 H27 120.0 . . ?
C28 C27 C26 119.9(5) . . ?
C28 C27 H27 120.0 . . ?
N6 C70 S2 177.2(5) . . ?
C23 C24 H24 120.1 . . ?
C25 C24 C23 119.8(5) . . ?
C25 C24 H24 120.1 . . ?
C14 C15 H15 119.8 . . ?
C16 C15 C14 120.4(5) . . ?
C16 C15 H15 119.8 . . ?
C12 C17 H17 119.6 . . ?
C12 C17 C16 120.7(5) . . ?
C16 C17 H17 119.6 . . ?
C15 C16 C17 119.6(5) . . ?
C15 C16 H16 120.2 . . ?
C17 C16 H16 120.2 . . ?
Cl2 C71 Cl1 112.1(5) . . ?
Cl2 C71 H71A 109.2 . . ?
Cl2 C71 H71B 109.2 . . ?
Cl1 C71 H71A 109.2 . . ?
Cl1 C71 H71B 109.2 . . ?
H71A C71 H71B 107.9 . . ?
Cl4 C72 H72A 105.0 . . ?
Cl4 C72 H72B 105.0 . . ?
Cl3 C72 Cl4 129(3) . . ?
Cl3 C72 H72A 105.0 . . ?
Cl3 C72 H72B 105.0 . . ?
H72A C72 H72B 105.8 . . ?

loop_
_geom_bond_atom_site_label_1
_geom_bond_atom_site_label_2
_geom_bond_distance
_geom_bond_site_symmetry_2
_geom_bond_publ_flag
Cu1 Cu2 2.9859(9) . ?
Cu1 Cu4 2.9170(9) . ?
Cu1 Cu3 2.5914(9) . ?
Cu1 P4 2.2129(12) . ?
Cu1 N5 2.067(4) . ?
Cu1 N1 2.065(4) . ?
Cu1 H 1.731(17) . ?
Cu2 Cu4 2.6876(9) . ?
Cu2 Cu3 2.8612(9) . ?
Cu2 P1 2.2262(12) . ?
Cu2 N6 2.237(4) . ?
Cu2 N2 2.072(4) . ?
Cu2 H 1.737(17) . ?
Cu4 Cu3 2.9170(9) . ?
Cu4 P3 2.2431(12) . ?
Cu4 N6 2.220(4) . ?
Cu4 N4 2.082(4) . ?
Cu4 H 1.735(17) . ?
Cu3 P2 2.2188(13) . ?
Cu3 N3 2.041(4) . ?
Cu3 N5 2.247(4) . ?
Cu3 H 1.732(18) . ?
P1 C12 1.827(5) . ?
P1 C6 1.825(5) . ?
P1 C1 1.844(5) . ?
P4 C64 1.816(4) . ?
P4 C62 1.833(5) . ?
P4 C56 1.835(5) . ?
P3 C39 1.849(5) . ?
P3 C46 1.832(5) . ?
P3 C45 1.839(5) . ?
P2 C22 1.824(5) . ?
P2 C29 1.817(5) . ?
P2 C23 1.819(5) . ?
S2 C70 1.628(6) . ?
P5 F2 1.601(4) . ?
P5 F1 1.601(4) . ?
P5 F6 1.596(4) . ?
P5 F4 1.585(4) . ?
P5 F5 1.606(4) . ?
P5 F3 1.586(4) . ?
S1 C69 1.617(5) . ?
Cl2 C71 1.749(9) . ?
Cl1 C71 1.764(9) . ?
N6 C70 1.098(7) . ?
N3 C39 1.347(6) . ?
N3 C35 1.352(6) . ?
N4 C56 1.353(6) . ?
N4 C52 1.345(6) . ?
N5 C69 1.171(6) . ?
N1 C1 1.356(6) . ?
N1 C5 1.338(6) . ?
N2 C22 1.364(6) . ?
N2 C18 1.348(7) . ?
C39 C38 1.393(7) . ?
C61 H61 0.9300 . ?
C61 C62 1.397(7) . ?
C61 C60 1.402(7) . ?
C65 H65 0.9300 . ?
C65 C64 1.400(6) . ?
C65 C66 1.390(6) . ?
C64 C63 1.397(7) . ?
C46 C47 1.391(6) . ?
C46 C51 1.386(7) . ?
C62 C57 1.399(7) . ?
C38 H38 0.9300 . ?
C38 C37 1.393(7) . ?
C44 H44 0.9300 . ?
C44 C45 1.392(7) . ?
C44 C43 1.384(7) . ?
C40 H40 0.9300 . ?
C40 C45 1.383(7) . ?
C40 C41 1.406(7) . ?
C42 H42 0.9300 . ?
C42 C41 1.369(8) . ?
C42 C43 1.394(8) . ?
C12 C13 1.395(7) . ?
C12 C17 1.381(7) . ?
C47 H47 0.9300 . ?
C47 C48 1.389(7) . ?
C6 C7 1.407(6) . ?
C6 C11 1.397(6) . ?
C56 C55 1.386(6) . ?
C37 H37 0.9300 . ?
C37 C36 1.387(7) . ?
C4 H4 0.9300 . ?
C4 C5 1.383(7) . ?
C4 C3 1.380(8) . ?
C21 H21 0.9300 . ?
C21 C22 1.383(7) . ?
C21 C20 1.388(8) . ?
C13 H13 0.9300 . ?
C13 C14 1.395(7) . ?
C54 H54 0.9300 . ?
C54 C55 1.377(7) . ?
C54 C53 1.385(7) . ?
C55 H55 0.9300 . ?
C41 H41 0.9300 . ?
C30 H30 0.9300 . ?
C30 C29 1.401(7) . ?
C30 C31 1.390(7) . ?
C26 H26 0.9300 . ?
C26 C25 1.364(9) . ?
C26 C27 1.383(9) . ?
C33 H33 0.9300 . ?
C33 C34 1.392(7) . ?
C33 C32 1.382(8) . ?
C9 H9 0.9300 . ?
C9 C10 1.391(7) . ?
C9 C8 1.393(7) . ?
C68 H68 0.9300 . ?
C68 C63 1.379(7) . ?
C68 C67 1.398(8) . ?
C63 H63 0.9300 . ?
C60 H60 0.9300 . ?
C60 C59 1.374(8) . ?
C7 H7 0.9300 . ?
C7 C8 1.380(7) . ?
C52 H52 0.9300 . ?
C52 C53 1.382(7) . ?
C19 H19 0.9300 . ?
C19 C20 1.393(8) . ?
C19 C18 1.375(8) . ?
C1 C2 1.373(7) . ?
C10 H10 0.9300 . ?
C10 C11 1.395(7) . ?
C66 H66 0.9300 . ?
C66 C67 1.382(7) . ?
C59 H59 0.9300 . ?
C59 C58 1.386(8) . ?
C48 H48 0.9300 . ?
C48 C49 1.385(8) . ?
C51 H51 0.9300 . ?
C51 C50 1.395(7) . ?
C29 C34 1.394(7) . ?
C57 H57 0.9300 . ?
C57 C58 1.396(7) . ?
C34 H34 0.9300 . ?
C31 H31 0.9300 . ?
C31 C32 1.380(8) . ?
C5 H5 0.9300 . ?
C43 H43 0.9300 . ?
C20 H20 0.9300 . ?
C18 H18 0.9300 . ?
C53 H53 0.9300 . ?
C14 H14 0.9300 . ?
C14 C15 1.376(8) . ?
C23 C28 1.391(7) . ?
C23 C24 1.396(7) . ?
C67 H67 0.9300 . ?
C11 H11 0.9300 . ?
C50 H50 0.9300 . ?
C50 C49 1.390(7) . ?
C49 H49 0.9300 . ?
C32 H32 0.9300 . ?
C2 H2 0.9300 . ?
C2 C3 1.388(7) . ?
C36 H36 0.9300 . ?
C36 C35 1.382(7) . ?
C8 H8 0.9300 . ?
C28 H28 0.9300 . ?
C28 C27 1.377(7) . ?
C25 H25 0.9300 . ?
C25 C24 1.391(8) . ?
C58 H58 0.9300 . ?
C35 H35 0.9300 . ?
C3 H3 0.9300 . ?
C27 H27 0.9300 . ?
C24 H24 0.9300 . ?
C15 H15 0.9300 . ?
C15 C16 1.376(8) . ?
C17 H17 0.9300 . ?
C17 C16 1.391(8) . ?
C16 H16 0.9300 . ?
C71 H71A 0.9700 . ?
C71 H71B 0.9700 . ?
Cl4 C72 1.67(2) . ?
Cl3 C72 1.65(3) . ?
C72 H72A 0.9700 . ?
C72 H72B 0.9700 . ?

loop_
_geom_torsion_atom_site_label_1
_geom_torsion_atom_site_label_2
_geom_torsion_atom_site_label_3
_geom_torsion_atom_site_label_4
_geom_torsion
_geom_torsion_site_symmetry_1
_geom_torsion_site_symmetry_2
_geom_torsion_site_symmetry_3
_geom_torsion_site_symmetry_4
_geom_torsion_publ_flag
Cu1 P4 C64 C65 139.4(4) . . . . ?
Cu1 P4 C64 C63 -35.0(4) . . . . ?
Cu1 P4 C62 C61 -23.3(4) . . . . ?
Cu1 P4 C62 C57 153.2(3) . . . . ?
Cu1 P4 C56 N4 -45.8(3) . . . . ?
Cu1 P4 C56 C55 139.1(4) . . . . ?
Cu1 N1 C1 P1 -12.4(5) . . . . ?
Cu1 N1 C1 C2 172.3(4) . . . . ?
Cu1 N1 C5 C4 -175.5(4) . . . . ?
Cu2 P1 C12 C13 -149.1(4) . . . . ?
Cu2 P1 C12 C17 35.1(5) . . . . ?
Cu2 P1 C6 C7 33.5(4) . . . . ?
Cu2 P1 C6 C11 -148.3(3) . . . . ?
Cu2 P1 C1 N1 46.6(4) . . . . ?
Cu2 P1 C1 C2 -138.3(4) . . . . ?
Cu2 N2 C22 P2 16.3(5) . . . . ?
Cu2 N2 C22 C21 -164.2(4) . . . . ?
Cu2 N2 C18 C19 165.5(4) . . . . ?
Cu4 P3 C39 N3 37.2(4) . . . . ?
Cu4 P3 C39 C38 -145.6(3) . . . . ?
Cu4 P3 C46 C47 -160.8(3) . . . . ?
Cu4 P3 C46 C51 24.4(4) . . . . ?
Cu4 P3 C45 C44 47.6(4) . . . . ?
Cu4 P3 C45 C40 -128.9(4) . . . . ?
Cu4 N4 C56 P4 9.7(5) . . . . ?
Cu4 N4 C56 C55 -175.2(3) . . . . ?
Cu4 N4 C52 C53 177.3(4) . . . . ?
Cu3 P2 C22 N2 -50.1(4) . . . . ?
Cu3 P2 C22 C21 130.5(4) . . . . ?
Cu3 P2 C29 C30 144.6(4) . . . . ?
Cu3 P2 C29 C34 -31.1(4) . . . . ?
Cu3 P2 C23 C28 -42.1(4) . . . . ?
Cu3 P2 C23 C24 141.7(4) . . . . ?
Cu3 N3 C39 P3 -5.6(5) . . . . ?
Cu3 N3 C39 C38 177.2(3) . . . . ?
Cu3 N3 C35 C36 -179.0(4) . . . . ?
P1 C12 C13 C14 -176.3(4) . . . . ?
P1 C12 C17 C16 174.7(5) . . . . ?
P1 C6 C7 C8 176.7(4) . . . . ?
P1 C6 C11 C10 -177.8(4) . . . . ?
P1 C1 C2 C3 -171.6(4) . . . . ?
P4 C64 C63 C68 174.7(4) . . . . ?
P4 C62 C57 C58 -176.6(3) . . . . ?
P4 C56 C55 C54 172.9(4) . . . . ?
P3 C39 C38 C37 -175.3(4) . . . . ?
P3 C46 C47 C48 -173.2(4) . . . . ?
P3 C46 C51 C50 173.3(4) . . . . ?
P2 C29 C34 C33 173.8(4) . . . . ?
P2 C23 C28 C27 -176.6(4) . . . . ?
P2 C23 C24 C25 177.8(5) . . . . ?
N3 C39 C38 C37 1.7(7) . . . . ?
N4 C56 C55 C54 -1.7(7) . . . . ?
N4 C52 C53 C54 -1.9(8) . . . . ?
N1 C1 C2 C3 3.1(7) . . . . ?
C39 P3 C46 C47 71.5(4) . . . . ?
C39 P3 C46 C51 -103.4(4) . . . . ?
C39 P3 C45 C44 170.8(4) . . . . ?
C39 P3 C45 C40 -5.7(4) . . . . ?
C39 N3 C35 C36 -0.9(7) . . . . ?
C39 C38 C37 C36 -1.1(7) . . . . ?
C61 C62 C57 C58 0.0(7) . . . . ?
C61 C60 C59 C58 -0.6(8) . . . . ?
C65 C64 C63 C68 -0.1(8) . . . . ?
C65 C66 C67 C68 -0.8(8) . . . . ?
C64 P4 C62 C61 107.2(4) . . . . ?
C64 P4 C62 C57 -76.2(4) . . . . ?
C64 P4 C56 N4 -172.0(3) . . . . ?
C64 P4 C56 C55 12.9(4) . . . . ?
C64 C65 C66 C67 0.2(8) . . . . ?
C46 P3 C39 N3 167.4(3) . . . . ?
C46 P3 C39 C38 -15.5(4) . . . . ?
C46 P3 C45 C44 -84.1(4) . . . . ?
C46 P3 C45 C40 99.4(4) . . . . ?
C46 C47 C48 C49 -0.2(7) . . . . ?
C46 C51 C50 C49 0.6(7) . . . . ?
C62 P4 C64 C65 7.7(5) . . . . ?
C62 P4 C64 C63 -166.8(4) . . . . ?
C62 P4 C56 N4 78.9(3) . . . . ?
C62 P4 C56 C55 -96.2(4) . . . . ?
C62 C61 C60 C59 -0.5(7) . . . . ?
C62 C57 C58 C59 -1.1(7) . . . . ?
C38 C37 C36 C35 -0.4(7) . . . . ?
C12 P1 C6 C7 -99.0(4) . . . . ?
C12 P1 C6 C11 79.2(4) . . . . ?
C12 P1 C1 N1 172.8(3) . . . . ?
C12 P1 C1 C2 -12.0(5) . . . . ?
C12 C13 C14 C15 2.2(8) . . . . ?
C12 C17 C16 C15 1.7(10) . . . . ?
C47 C46 C51 C50 -1.7(7) . . . . ?
C47 C48 C49 C50 -0.9(8) . . . . ?
C6 P1 C12 C13 -15.8(5) . . . . ?
C6 P1 C12 C17 168.5(4) . . . . ?
C6 P1 C1 N1 -80.1(4) . . . . ?
C6 P1 C1 C2 95.1(4) . . . . ?
C6 C7 C8 C9 1.5(7) . . . . ?
C56 P4 C64 C65 -95.8(4) . . . . ?
C56 P4 C64 C63 89.7(4) . . . . ?
C56 P4 C62 C61 -144.8(4) . . . . ?
C56 P4 C62 C57 31.8(4) . . . . ?
C56 N4 C52 C53 0.5(7) . . . . ?
C37 C36 C35 N3 1.4(7) . . . . ?
C13 C12 C17 C16 -1.2(9) . . . . ?
C13 C14 C15 C16 -1.7(9) . . . . ?
C45 P3 C39 N3 -84.4(3) . . . . ?
C45 P3 C39 C38 92.8(4) . . . . ?
C45 P3 C46 C47 -32.4(4) . . . . ?
C45 P3 C46 C51 152.7(4) . . . . ?
C45 C44 C43 C42 0.7(7) . . . . ?
C45 C40 C41 C42 1.1(8) . . . . ?
C55 C54 C53 C52 1.5(7) . . . . ?
C41 C40 C45 P3 174.9(4) . . . . ?
C41 C40 C45 C44 -1.6(7) . . . . ?
C41 C42 C43 C44 -1.1(8) . . . . ?
C30 C29 C34 C33 -2.1(7) . . . . ?
C30 C31 C32 C33 -2.0(8) . . . . ?
C26 C25 C24 C23 -1.6(10) . . . . ?
C9 C10 C11 C6 0.8(7) . . . . ?
C22 P2 C29 C30 -92.8(4) . . . . ?
C22 P2 C29 C34 91.4(4) . . . . ?
C22 P2 C23 C28 -162.7(4) . . . . ?
C22 P2 C23 C24 21.1(5) . . . . ?
C22 N2 C18 C19 -3.8(8) . . . . ?
C22 C21 C20 C19 -2.2(8) . . . . ?
C63 C68 C67 C66 1.0(8) . . . . ?
C60 C61 C62 P4 177.5(3) . . . . ?
C60 C61 C62 C57 0.8(7) . . . . ?
C60 C59 C58 C57 1.4(7) . . . . ?
C7 C6 C11 C10 0.3(7) . . . . ?
C52 N4 C56 P4 -173.8(3) . . . . ?
C52 N4 C56 C55 1.3(6) . . . . ?
C1 P1 C12 C13 88.0(4) . . . . ?
C1 P1 C12 C17 -87.7(5) . . . . ?
C1 P1 C6 C7 155.7(4) . . . . ?
C1 P1 C6 C11 -26.2(4) . . . . ?
C1 N1 C5 C4 0.2(8) . . . . ?
C1 C2 C3 C4 -0.9(8) . . . . ?
C10 C9 C8 C7 -0.3(7) . . . . ?
C66 C65 C64 P4 -174.1(4) . . . . ?
C66 C65 C64 C63 0.2(7) . . . . ?
C51 C46 C47 C48 1.6(7) . . . . ?
C51 C50 C49 C48 0.8(8) . . . . ?
C29 P2 C22 N2 -177.3(3) . . . . ?
C29 P2 C22 C21 3.2(5) . . . . ?
C29 P2 C23 C28 88.4(4) . . . . ?
C29 P2 C23 C24 -87.8(5) . . . . ?
C29 C30 C31 C32 0.0(8) . . . . ?
C34 C33 C32 C31 2.0(8) . . . . ?
C31 C30 C29 P2 -173.6(4) . . . . ?
C31 C30 C29 C34 2.1(7) . . . . ?
C5 N1 C1 P1 172.5(4) . . . . ?
C5 N1 C1 C2 -2.8(7) . . . . ?
C5 C4 C3 C2 -1.5(8) . . . . ?
C43 C44 C45 P3 -176.0(4) . . . . ?
C43 C44 C45 C40 0.7(7) . . . . ?
C43 C42 C41 C40 0.2(8) . . . . ?
C20 C21 C22 P2 178.0(4) . . . . ?
C20 C21 C22 N2 -1.3(8) . . . . ?
C20 C19 C18 N2 0.4(9) . . . . ?
C18 N2 C22 P2 -175.2(4) . . . . ?
C18 N2 C22 C21 4.3(7) . . . . ?
C18 C19 C20 C21 2.7(9) . . . . ?
C53 C54 C55 C56 0.2(7) . . . . ?
C14 C15 C16 C17 -0.2(10) . . . . ?
C23 P2 C22 N2 75.9(4) . . . . ?
C23 P2 C22 C21 -103.6(4) . . . . ?
C23 P2 C29 C30 13.8(4) . . . . ?
C23 P2 C29 C34 -161.9(4) . . . . ?
C23 C28 C27 C26 -1.1(8) . . . . ?
C67 C68 C63 C64 -0.5(8) . . . . ?
C11 C6 C7 C8 -1.5(7) . . . . ?
C32 C33 C34 C29 0.1(7) . . . . ?
C8 C9 C10 C11 -0.8(7) . . . . ?
C28 C23 C24 C25 1.6(9) . . . . ?
C25 C26 C27 C28 1.2(9) . . . . ?
C35 N3 C39 P3 176.6(3) . . . . ?
C35 N3 C39 C38 -0.6(6) . . . . ?
C3 C4 C5 N1 2.0(9) . . . . ?
C27 C26 C25 C24 0.2(10) . . . . ?
C24 C23 C28 C27 -0.3(8) . . . . ?
C17 C12 C13 C14 -0.7(8) . . . . ?
